data_4333408
loop_
_publ_author_name
'Feller, Moran'
'Ben-Ari, Eyal'
'Gupta, Tarkeshwar'
'Shimon, Linda J. W.'
'Leitus, Gregory'
'Diskin-Posner, Yael'
'Weiner, Lev'
'Milstein, David'

_publ_section_title
;
 Mononuclear Rh(II) PNP-type complexes. Structure and reactivity.
;
_journal_issue 25
_journal_name_full 'Inorganic chemistry'
_journal_page_first 10479
_journal_page_last 10490
_journal_paper_doi 10.1021/ic701044b
_journal_volume 46
_journal_year 2007
_chemical_formula_sum 'C23 H43 Cl N P2 Rh'
_chemical_formula_weight 533.88
_chemical_name_systematic
; 
 ? 
;
_space_group_IT_number 179
_symmetry_cell_setting hexagonal
_symmetry_space_group_name_Hall 'P 65 2 (0 0 1)'
_symmetry_space_group_name_H-M 'P 65 2 2'
_atom_sites_solution_hydrogens geom
_atom_sites_solution_primary direct
_atom_sites_solution_secondary difmap
_audit_creation_method SHELXL-97
_cell_angle_alpha 90.00
_cell_angle_beta 90.00
_cell_angle_gamma 120.00
_cell_formula_units_Z 6
_cell_length_a 16.275(2)
_cell_length_b 16.275(2)
_cell_length_c 19.222(4)
_cell_measurement_reflns_used 5798
_cell_measurement_temperature 120(2)
_cell_measurement_theta_max 27.48
_cell_measurement_theta_min 1.0
_cell_volume 4409.3(12)
_computing_cell_refinement HKL
_computing_data_collection 'Collect package (Bruker Nonius)'
_computing_data_reduction HKL
_computing_molecular_graphics 'Bruker SHELXTL'
_computing_publication_material 'Bruker SHELXTL'
_computing_structure_refinement 'SHELXL-97 (Sheldrick, 1997)'
_computing_structure_solution 'SHELXS-97 (Sheldrick, 1990)'
_diffrn_ambient_temperature 120(2)
_diffrn_measured_fraction_theta_full 0.991
_diffrn_measured_fraction_theta_max 0.991
_diffrn_measurement_device_type 'Nonius KappaCCD'
_diffrn_measurement_method 'phi and omega scans'
_diffrn_radiation_monochromator graphite
_diffrn_radiation_source 'fine-focus sealed tube'
_diffrn_radiation_type MoK\a
_diffrn_radiation_wavelength 0.71073
_diffrn_reflns_av_R_equivalents 0.0191
_diffrn_reflns_av_sigmaI/netI 0.0295
_diffrn_reflns_limit_h_max 21
_diffrn_reflns_limit_h_min 0
_diffrn_reflns_limit_k_max 0
_diffrn_reflns_limit_k_min -17
_diffrn_reflns_limit_l_max 24
_diffrn_reflns_limit_l_min -24
_diffrn_reflns_number 6670
_diffrn_reflns_theta_full 27.48
_diffrn_reflns_theta_max 27.48
_diffrn_reflns_theta_min 2.72
_exptl_absorpt_coefficient_mu 0.789
_exptl_absorpt_correction_T_max 0.8581
_exptl_absorpt_correction_T_min 0.5709
_exptl_absorpt_correction_type none
_exptl_crystal_colour red
_exptl_crystal_density_diffrn 1.206
_exptl_crystal_density_method 'not measured'
_exptl_crystal_description prism
_exptl_crystal_F_000 1680
_exptl_crystal_size_max 0.80
_exptl_crystal_size_mid 0.30
_exptl_crystal_size_min 0.20
_refine_diff_density_max 0.437
_refine_diff_density_min -0.335
_refine_diff_density_rms 0.059
_refine_ls_abs_structure_details 'Flack H D (1983), Acta Cryst. A39, 876-881'
_refine_ls_abs_structure_Flack 0.51(3)
_refine_ls_extinction_method none
_refine_ls_goodness_of_fit_ref 1.006
_refine_ls_hydrogen_treatment riding
_refine_ls_matrix_type full
_refine_ls_number_parameters 136
_refine_ls_number_reflns 3357
_refine_ls_number_restraints 0
_refine_ls_restrained_S_all 1.006
_refine_ls_R_factor_all 0.0347
_refine_ls_R_factor_gt 0.0288
_refine_ls_shift/su_max 0.002
_refine_ls_shift/su_mean 0.000
_refine_ls_structure_factor_coef Fsqd
_refine_ls_weighting_details 'calc w=1/[\s^2^(Fo^2^)+(0.0476P)^2^+1.2949P] where P=(Fo^2^+2Fc^2^)/3'
_refine_ls_weighting_scheme calc
_refine_ls_wR_factor_gt 0.0725
_refine_ls_wR_factor_ref 0.0761
_reflns_number_gt 3034
_reflns_number_total 3357
_reflns_threshold_expression >2sigma(I)
_cod_data_source_file ic701044bsup1.cif
_cod_data_source_block m633b
_cod_depositor_comments
;
The following automatic conversions were performed:

'_symmetry_cell_setting' value 'Hexagonal' changed to 'hexagonal'
according to /home/saulius/struct/CIF-dictionaries/cif_core.dic
dictionary named 'cif_core.dic' version 2.4.2 from 2011-04-26.

Automatic conversion script
Id: cif_fix_values 1891 2012-01-12 08:04:46Z andrius 

 Adding full bibliography for 4333408--4333413.cif.
;
_cod_original_sg_symbol_H-M P6(5)22
_cod_database_code 4333408

loop_
_symmetry_equiv_pos_as_xyz
'x, y, z'
'-y, x-y, z+2/3'
'-x+y, -x, z+1/3'
'-x, -y, z+1/2'
'y, -x+y, z+1/6'
'x-y, x, z+5/6'
'y, x, -z+2/3'
'x-y, -y, -z'
'-x, -x+y, -z+1/3'
'-y, -x, -z+1/6'
'-x+y, y, -z+1/2'
'x, x-y, -z+5/6'

loop_
_atom_site_label
_atom_site_type_symbol
_atom_site_fract_x
_atom_site_fract_y
_atom_site_fract_z
_atom_site_U_iso_or_equiv
_atom_site_adp_type
_atom_site_occupancy
_atom_site_symmetry_multiplicity
_atom_site_calc_flag
_atom_site_refinement_flags
Rh1 Rh 0.583887(10) 0.416113(10) 0.0833 0.02544(9) Uani 1 2 d S
Cl1 Cl 0.49943(3) 0.50057(3) 0.0833 0.0358(2) Uani 1 2 d S
P1 P 0.72113(5) 0.53452(5) 0.03805(3) 0.02564(15) Uani 1 1 d .
N1 N 0.65610(10) 0.34390(10) 0.0833 0.0294(7) Uani 1 2 d S
C1 C 0.7704(2) 0.4631(2) 0.00222(13) 0.0297(6) Uani 1 1 d .
H1A H 0.7492 0.4455 -0.0465 0.036 Uiso 1 1 calc R
H1B H 0.8406 0.5008 0.0025 0.036 Uiso 1 1 calc R
C2 C 0.7374(2) 0.3744(2) 0.04535(12) 0.0290(5) Uani 1 1 d .
C3 C 0.7888(2) 0.3279(2) 0.04578(12) 0.0326(6) Uani 1 1 d .
H3 H 0.8465 0.3527 0.0206 0.039 Uiso 1 1 calc R
C4 C 0.75513(13) 0.24487(13) 0.0833 0.0345(9) Uani 1 2 d S
H4 H 0.7888 0.2112 0.0833 0.041 Uiso 1 2 calc SR
C5 C 0.8120(2) 0.6132(2) 0.10441(12) 0.0329(6) Uani 1 1 d .
C6 C 0.9059(2) 0.6887(2) 0.07400(15) 0.0433(7) Uani 1 1 d .
H6A H 0.9504 0.7232 0.1118 0.065 Uiso 1 1 calc R
H6B H 0.8957 0.7331 0.0460 0.065 Uiso 1 1 calc R
H6C H 0.9324 0.6584 0.0445 0.065 Uiso 1 1 calc R
C7 C 0.8289(2) 0.5482(2) 0.15245(13) 0.0412(7) Uani 1 1 d .
H7A H 0.8593 0.5190 0.1262 0.062 Uiso 1 1 calc R
H7B H 0.7681 0.4984 0.1709 0.062 Uiso 1 1 calc R
H7C H 0.8702 0.5854 0.1910 0.062 Uiso 1 1 calc R
C8 C 0.7674(2) 0.6596(2) 0.14801(14) 0.0396(7) Uani 1 1 d .
H8A H 0.7069 0.6103 0.1673 0.059 Uiso 1 1 calc R
H8B H 0.7565 0.7023 0.1186 0.059 Uiso 1 1 calc R
H8C H 0.8104 0.6958 0.1861 0.059 Uiso 1 1 calc R
C9 C 0.7199(2) 0.6036(2) -0.03986(13) 0.0304(6) Uani 1 1 d .
C10 C 0.6353(2) 0.5328(2) -0.08370(15) 0.0394(6) Uani 1 1 d .
H10A H 0.6302 0.5647 -0.1254 0.059 Uiso 1 1 calc R
H10B H 0.5769 0.5085 -0.0563 0.059 Uiso 1 1 calc R
H10C H 0.6445 0.4800 -0.0975 0.059 Uiso 1 1 calc R
C11 C 0.7022(2) 0.6836(2) -0.01716(14) 0.0369(7) Uani 1 1 d .
H11A H 0.7591 0.7337 0.0057 0.055 Uiso 1 1 calc R
H11B H 0.6488 0.6586 0.0154 0.055 Uiso 1 1 calc R
H11C H 0.6874 0.7098 -0.0580 0.055 Uiso 1 1 calc R
C12 C 0.8094(2) 0.6442(2) -0.08460(14) 0.0361(6) Uani 1 1 d .
H12A H 0.8215 0.5931 -0.0980 0.054 Uiso 1 1 calc R
H12B H 0.8635 0.6923 -0.0580 0.054 Uiso 1 1 calc R
H12C H 0.8006 0.6732 -0.1265 0.054 Uiso 1 1 calc R

loop_
_atom_site_aniso_label
_atom_site_aniso_U_11
_atom_site_aniso_U_22
_atom_site_aniso_U_33
_atom_site_aniso_U_23
_atom_site_aniso_U_13
_atom_site_aniso_U_12
Rh1 0.03065(13) 0.03065(13) 0.02089(12) 0.00238(10) 0.00238(10) 0.01973(14)
Cl1 0.0376(4) 0.0376(4) 0.0416(5) 0.0102(4) 0.0102(4) 0.0258(4)
P1 0.0301(4) 0.0332(4) 0.0183(3) 0.0003(3) 0.0010(3) 0.0194(3)
N1 0.0396(13) 0.0396(13) 0.0172(11) -0.0024(11) -0.0024(11) 0.0260(15)
C1 0.0354(15) 0.0355(15) 0.0233(11) -0.0004(11) 0.0032(11) 0.0216(13)
C2 0.0381(14) 0.0405(16) 0.0181(10) -0.0023(11) -0.0021(10) 0.0270(14)
C3 0.0388(16) 0.0416(16) 0.0246(12) -0.0015(11) 0.0012(11) 0.0256(15)
C4 0.0469(19) 0.0469(19) 0.0263(17) -0.0028(16) -0.0028(16) 0.036(2)
C5 0.0330(15) 0.0470(16) 0.0223(11) -0.0042(10) -0.0020(10) 0.0225(14)
C6 0.0303(15) 0.057(2) 0.0334(15) -0.0047(14) -0.0032(12) 0.0148(14)
C7 0.0488(18) 0.058(2) 0.0239(12) -0.0057(13) -0.0087(12) 0.0324(17)
C8 0.0499(19) 0.0439(18) 0.0275(13) -0.0043(12) 0.0008(13) 0.0255(16)
C9 0.0370(16) 0.0385(16) 0.0209(11) 0.0053(11) 0.0024(11) 0.0227(13)
C10 0.0422(16) 0.0544(19) 0.0250(12) 0.0049(13) -0.0065(14) 0.0268(15)
C11 0.0398(17) 0.0437(18) 0.0370(14) 0.0072(12) 0.0052(12) 0.0283(15)
C12 0.0412(16) 0.0462(16) 0.0244(11) 0.0051(12) 0.0048(12) 0.0246(13)

loop_
_atom_type_symbol
_atom_type_description
_atom_type_scat_dispersion_real
_atom_type_scat_dispersion_imag
_atom_type_scat_source
C C 0.0033 0.0016 'International Tables Vol C Tables 4.2.6.8 and 6.1.1.4'
H H 0.0000 0.0000 'International Tables Vol C Tables 4.2.6.8 and 6.1.1.4'
N N 0.0061 0.0033 'International Tables Vol C Tables 4.2.6.8 and 6.1.1.4'
P P 0.1023 0.0942 'International Tables Vol C Tables 4.2.6.8 and 6.1.1.4'
Cl Cl 0.1484 0.1585 'International Tables Vol C Tables 4.2.6.8 and 6.1.1.4'
Rh Rh -1.1178 0.9187 'International Tables Vol C Tables 4.2.6.8 and 6.1.1.4'

loop_
_geom_angle_atom_site_label_1
_geom_angle_atom_site_label_2
_geom_angle_atom_site_label_3
_geom_angle
_geom_angle_site_symmetry_1
_geom_angle_site_symmetry_3
N1 Rh1 P1 83.286(18) . .
N1 Rh1 P1 83.287(18) . 10_665
P1 Rh1 P1 166.57(4) . 10_665
N1 Rh1 Cl1 180.000(8) . .
P1 Rh1 Cl1 96.714(18) . .
P1 Rh1 Cl1 96.713(18) 10_665 .
C1 P1 C9 102.56(12) . .
C1 P1 C5 103.87(13) . .
C9 P1 C5 111.86(13) . .
C1 P1 Rh1 99.29(10) . .
C9 P1 Rh1 120.86(9) . .
C5 P1 Rh1 114.92(9) . .
C2 N1 C2 116.9(3) 10_665 .
C2 N1 Rh1 121.53(16) 10_665 .
C2 N1 Rh1 121.53(16) . .
C2 C1 P1 109.77(17) . .
C2 C1 H1A 109.7 . .
P1 C1 H1A 109.7 . .
C2 C1 H1B 109.7 . .
P1 C1 H1B 109.7 . .
H1A C1 H1B 108.2 . .
N1 C2 C3 122.6(3) . .
N1 C2 C1 117.2(2) . .
C3 C2 C1 120.3(2) . .
C2 C3 C4 119.2(3) . .
C2 C3 H3 120.4 . .
C4 C3 H3 120.4 . .
C3 C4 C3 119.5(4) . 10_665
C3 C4 H4 120.3 . .
C3 C4 H4 120.3 10_665 .
C6 C5 C7 109.6(3) . .
C6 C5 C8 110.2(3) . .
C7 C5 C8 107.7(2) . .
C6 C5 P1 114.76(17) . .
C7 C5 P1 106.9(2) . .
C8 C5 P1 107.5(2) . .
C5 C6 H6A 109.5 . .
C5 C6 H6B 109.5 . .
H6A C6 H6B 109.5 . .
C5 C6 H6C 109.5 . .
H6A C6 H6C 109.5 . .
H6B C6 H6C 109.5 . .
C5 C7 H7A 109.5 . .
C5 C7 H7B 109.5 . .
H7A C7 H7B 109.5 . .
C5 C7 H7C 109.5 . .
H7A C7 H7C 109.5 . .
H7B C7 H7C 109.5 . .
C5 C8 H8A 109.5 . .
C5 C8 H8B 109.5 . .
H8A C8 H8B 109.5 . .
C5 C8 H8C 109.5 . .
H8A C8 H8C 109.5 . .
H8B C8 H8C 109.5 . .
C12 C9 C11 109.7(2) . .
C12 C9 C10 108.7(2) . .
C11 C9 C10 108.4(2) . .
C12 C9 P1 114.45(19) . .
C11 C9 P1 110.15(17) . .
C10 C9 P1 105.28(19) . .
C9 C10 H10A 109.5 . .
C9 C10 H10B 109.5 . .
H10A C10 H10B 109.5 . .
C9 C10 H10C 109.5 . .
H10A C10 H10C 109.5 . .
H10B C10 H10C 109.5 . .
C9 C11 H11A 109.5 . .
C9 C11 H11B 109.5 . .
H11A C11 H11B 109.5 . .
C9 C11 H11C 109.5 . .
H11A C11 H11C 109.5 . .
H11B C11 H11C 109.5 . .
C9 C12 H12A 109.5 . .
C9 C12 H12B 109.5 . .
H12A C12 H12B 109.5 . .
C9 C12 H12C 109.5 . .
H12A C12 H12C 109.5 . .
H12B C12 H12C 109.5 . .

loop_
_geom_bond_atom_site_label_1
_geom_bond_atom_site_label_2
_geom_bond_distance
_geom_bond_site_symmetry_2
Rh1 N1 2.036(3) .
Rh1 P1 2.2707(8) .
Rh1 P1 2.2707(8) 10_665
Rh1 Cl1 2.3809(10) .
P1 C1 1.844(3) .
P1 C9 1.879(3) .
P1 C5 1.887(3) .
N1 C2 1.369(3) 10_665
N1 C2 1.369(3) .
C1 C2 1.511(4) .
C1 H1A 0.9900 .
C1 H1B 0.9900 .
C2 C3 1.380(4) .
C3 C4 1.381(3) .
C3 H3 0.9500 .
C4 C3 1.381(3) 10_665
C4 H4 0.9500 .
C5 C6 1.520(4) .
C5 C7 1.529(4) .
C5 C8 1.532(4) .
C6 H6A 0.9800 .
C6 H6B 0.9800 .
C6 H6C 0.9800 .
C7 H7A 0.9800 .
C7 H7B 0.9800 .
C7 H7C 0.9800 .
C8 H8A 0.9800 .
C8 H8B 0.9800 .
C8 H8C 0.9800 .
C9 C12 1.529(4) .
C9 C11 1.531(4) .
C9 C10 1.532(4) .
C10 H10A 0.9800 .
C10 H10B 0.9800 .
C10 H10C 0.9800 .
C11 H11A 0.9800 .
C11 H11B 0.9800 .
C11 H11C 0.9800 .
C12 H12A 0.9800 .
C12 H12B 0.9800 .
C12 H12C 0.9800 .

loop_
_geom_torsion_atom_site_label_1
_geom_torsion_atom_site_label_2
_geom_torsion_atom_site_label_3
_geom_torsion_atom_site_label_4
_geom_torsion
_geom_torsion_site_symmetry_1
_geom_torsion_site_symmetry_4
N1 Rh1 P1 C1 22.79(9) . .
P1 Rh1 P1 C1 22.80(9) 10_665 .
Cl1 Rh1 P1 C1 -157.21(9) . .
N1 Rh1 P1 C9 133.55(10) . .
P1 Rh1 P1 C9 133.56(10) 10_665 .
Cl1 Rh1 P1 C9 -46.45(10) . .
N1 Rh1 P1 C5 -87.33(11) . .
P1 Rh1 P1 C5 -87.32(11) 10_665 .
Cl1 Rh1 P1 C5 92.67(11) . .
P1 Rh1 N1 C2 163.96(12) . 10_665
P1 Rh1 N1 C2 -16.04(12) 10_665 10_665
Cl1 Rh1 N1 C2 141(100) . 10_665
P1 Rh1 N1 C2 -16.03(12) . .
P1 Rh1 N1 C2 163.97(12) 10_665 .
Cl1 Rh1 N1 C2 -39(100) . .
C9 P1 C1 C2 -154.67(19) . .
C5 P1 C1 C2 88.7(2) . .
Rh1 P1 C1 C2 -29.99(19) . .
C2 N1 C2 C3 -1.53(18) 10_665 .
Rh1 N1 C2 C3 178.47(19) . .
C2 N1 C2 C1 178.8(3) 10_665 .
Rh1 N1 C2 C1 -1.2(3) . .
P1 C1 C2 N1 22.9(3) . .
P1 C1 C2 C3 -156.7(2) . .
N1 C2 C3 C4 3.0(4) . .
C1 C2 C3 C4 -177.4(2) . .
C2 C3 C4 C3 -1.44(17) . 10_665
C1 P1 C5 C6 69.2(3) . .
C9 P1 C5 C6 -40.7(3) . .
Rh1 P1 C5 C6 176.5(2) . .
C1 P1 C5 C7 -52.5(2) . .
C9 P1 C5 C7 -162.42(18) . .
Rh1 P1 C5 C7 54.8(2) . .
C1 P1 C5 C8 -167.90(19) . .
C9 P1 C5 C8 82.2(2) . .
Rh1 P1 C5 C8 -60.6(2) . .
C1 P1 C9 C12 -43.1(2) . .
C5 P1 C9 C12 67.6(2) . .
Rh1 P1 C9 C12 -152.13(17) . .
C1 P1 C9 C11 -167.2(2) . .
C5 P1 C9 C11 -56.5(2) . .
Rh1 P1 C9 C11 83.8(2) . .
C1 P1 C9 C10 76.1(2) . .
C5 P1 C9 C10 -173.13(18) . .
Rh1 P1 C9 C10 -32.9(2) . .
